data_4313888
loop_
_publ_author_name
'Fuh-An Yang'
'Jyh-Horung Chen'
'Hsi-Ying Hsieh'
'Shanmugam Elango'
'Lian-Pin Hwang'

_publ_section_title
;
 Metal Complexes of N-Benzamidoporphyrin:
 (N-Benzimido-meso-tetraphenylporphyrinato)(methanol)zinc(II) Methanol
 Solvate and
 (Acetato)(N-benzamido-meso-tetraphenylporphyrinato)cadmium(II) Benzene
 Solvate
;
_journal_name_full 'Inorganic Chemistry'
_journal_page_first 4603
_journal_page_last 4609
_journal_paper_doi 10.1021/ic0207202
_journal_volume 42
_journal_year 2003
_chemical_formula_sum 'C59 H43 Cd N5 O3'
_chemical_formula_weight 982.38
_chemical_name_systematic
;
  ?
;
_space_group_IT_number 15
_symmetry_cell_setting monoclinic
_symmetry_space_group_name_Hall '-C 2yc'
_symmetry_space_group_name_H-M 'C 1 2/c 1'
_atom_sites_solution_hydrogens mixed
_atom_sites_solution_primary direct
_atom_sites_solution_secondary difmap
_audit_creation_method SHELXL-97
_cell_angle_alpha 90.00
_cell_angle_beta 91.5480(10)
_cell_angle_gamma 90.00
_cell_formula_units_Z 8
_cell_length_a 26.3446(12)
_cell_length_b 11.4355(6)
_cell_length_c 32.3171(16)
_cell_measurement_reflns_used 5462
_cell_measurement_temperature 294(2)
_cell_measurement_theta_max 25
_cell_measurement_theta_min 2.5
_cell_volume 9732.4(8)
_computing_cell_refinement 'Bruker SMART'
_computing_data_collection 'Bruker SMART'
_computing_data_reduction 'Bruker SHELXTL'
_computing_molecular_graphics 'Bruker SHELXTL'
_computing_publication_material 'Bruker SHELXTL'
_computing_structure_refinement 'SHELXL-97 (Sheldrick, 1997)'
_computing_structure_solution 'SHELXS-97 (Sheldrick, 1990)'
_diffrn_ambient_temperature 294(2)
_diffrn_measured_fraction_theta_full 0.968
_diffrn_measured_fraction_theta_max 0.968
_diffrn_measurement_device_type 'CCD area detector'
_diffrn_measurement_method 'phi and omega scans'
_diffrn_radiation_monochromator graphite
_diffrn_radiation_source 'fine-focus sealed tube'
_diffrn_radiation_type MoK\a
_diffrn_radiation_wavelength 0.71073
_diffrn_reflns_av_R_equivalents 0.0829
_diffrn_reflns_av_sigmaI/netI 0.1213
_diffrn_reflns_limit_h_max 29
_diffrn_reflns_limit_h_min -34
_diffrn_reflns_limit_k_max 15
_diffrn_reflns_limit_k_min -11
_diffrn_reflns_limit_l_max 41
_diffrn_reflns_limit_l_min -42
_diffrn_reflns_number 30708
_diffrn_reflns_theta_full 28.28
_diffrn_reflns_theta_max 28.28
_diffrn_reflns_theta_min 1.26
_exptl_absorpt_coefficient_mu 0.500
_exptl_absorpt_correction_T_max 0.98042
_exptl_absorpt_correction_T_min 0.91464
_exptl_absorpt_correction_type empirical
_exptl_crystal_colour Black
_exptl_crystal_density_diffrn 1.341
_exptl_crystal_density_meas ?
_exptl_crystal_density_method 'not measured'
_exptl_crystal_description Equant
_exptl_crystal_F_000 4032
_exptl_crystal_size_max 0.21
_exptl_crystal_size_mid 0.16
_exptl_crystal_size_min 0.10
_refine_diff_density_max 0.851
_refine_diff_density_min -0.746
_refine_diff_density_rms 0.101
_refine_ls_extinction_method none
_refine_ls_goodness_of_fit_ref 1.105
_refine_ls_hydrogen_treatment mixed
_refine_ls_matrix_type full
_refine_ls_number_parameters 601
_refine_ls_number_reflns 11695
_refine_ls_number_restraints 0
_refine_ls_restrained_S_all 1.105
_refine_ls_R_factor_all 0.1666
_refine_ls_R_factor_gt 0.0979
_refine_ls_shift/su_max 0.001
_refine_ls_shift/su_mean 0.000
_refine_ls_structure_factor_coef Fsqd
_refine_ls_weighting_details 'calc w=1/[\s^2^(Fo^2^)+(0.0702P)^2^+30.8535P] where P=(Fo^2^+2Fc^2^)/3'
_refine_ls_weighting_scheme calc
_refine_ls_wR_factor_gt 0.1751
_refine_ls_wR_factor_ref 0.1989
_reflns_number_gt 7030
_reflns_number_total 11695
_reflns_threshold_expression >2sigma(I)
_cod_data_source_file ic0207202_3.cif
_cod_data_source_block my07m[Cd(N-NHCOC6H5-tpp)(OAc)](compound3)
_cod_depositor_comments
;
The following automatic conversions were performed:

'_symmetry_cell_setting' value 'Monoclinic' changed to 'monoclinic'
according to the built-in table from CIF Core dictionary named
'cif_core.dic' version 2.4.1 from 2010-06-29.

Automatic conversion script
Id: cif_fix_values 1646 2011-03-28 12:23:43Z adriana 

The following automatic conversions were performed:

'_exptl_crystal_density_meas' value 'not measured' was changed to '?'
- the value is perceived as not measured.

Automatic conversion script
Id: cif_fix_values 3008 2015-01-20 13:52:24Z robertas 

The following automatic conversions were performed:

'_atom_sites_solution_hydrogens' value 'difmap and geom' was changed
to 'mixed'.

Automatic conversion script
Id: cif_fix_values 6452 2018-10-05 10:23:21Z andrius 
;
_cod_database_code 4313888

loop_
_symmetry_equiv_pos_as_xyz
'x, y, z'
'-x, y, -z+1/2'
'x+1/2, y+1/2, z'
'-x+1/2, y+1/2, -z+1/2'
'-x, -y, -z'
'x, -y, z-1/2'
'-x+1/2, -y+1/2, -z'
'x+1/2, -y+1/2, z-1/2'

loop_
_atom_site_label
_atom_site_type_symbol
_atom_site_fract_x
_atom_site_fract_y
_atom_site_fract_z
_atom_site_U_iso_or_equiv
_atom_site_adp_type
_atom_site_occupancy
_atom_site_symmetry_multiplicity
_atom_site_calc_flag
_atom_site_refinement_flags
_atom_site_disorder_assembly
_atom_site_disorder_group
Cd1 Cd 0.374688(17) 0.19170(4) 0.121606(13) 0.03238(14) Uani 1 1 d . . .
O1 O 0.37224(19) 0.6196(4) 0.17077(16) 0.0580(14) Uani 1 1 d . . .
O2 O 0.4040(3) 0.1153(5) 0.18333(17) 0.0805(19) Uani 1 1 d . . .
O3 O 0.3966(2) -0.0028(4) 0.13128(17) 0.0642(15) Uani 1 1 d . . .
N1 N 0.43417(17) 0.3116(5) 0.09130(14) 0.0335(11) Uani 1 1 d . . .
N2 N 0.34439(18) 0.1884(5) 0.05579(14) 0.0346(11) Uani 1 1 d . . .
N3 N 0.29032(17) 0.2445(4) 0.13122(14) 0.0309(12) Uani 1 1 d . . .
N4 N 0.37685(17) 0.3848(4) 0.16478(14) 0.0278(11) Uani 1 1 d . . .
N5 N 0.35549(18) 0.4564(4) 0.13330(14) 0.0297(11) Uani 1 1 d . . .
C1 C 0.4478(2) 0.2949(6) 0.05106(18) 0.0338(14) Uani 1 1 d . . .
C2 C 0.4250(2) 0.2232(5) 0.02126(17) 0.0319(14) Uani 1 1 d . . .
C3 C 0.3768(2) 0.1696(5) 0.02348(18) 0.0327(15) Uani 1 1 d . . .
C4 C 0.3520(2) 0.0979(6) -0.00713(19) 0.0387(16) Uani 1 1 d . . .
C5 C 0.3049(2) 0.0758(6) 0.00583(19) 0.0378(15) Uani 1 1 d . . .
C6 C 0.2999(2) 0.1337(5) 0.04548(17) 0.0302(13) Uani 1 1 d . . .
C7 C 0.2556(2) 0.1403(5) 0.06875(18) 0.0300(13) Uani 1 1 d . . .
C8 C 0.2518(2) 0.2033(6) 0.10640(18) 0.0330(14) Uani 1 1 d . . .
C9 C 0.2039(2) 0.2370(6) 0.1240(2) 0.0406(16) Uani 1 1 d . . .
C10 C 0.2143(2) 0.2966(6) 0.1589(2) 0.0431(16) Uani 1 1 d . . .
C11 C 0.2687(2) 0.2985(6) 0.16431(18) 0.0331(13) Uani 1 1 d . . .
C12 C 0.2952(2) 0.3455(5) 0.19904(18) 0.0305(14) Uani 1 1 d . . .
C13 C 0.3477(2) 0.3666(5) 0.20053(17) 0.0308(14) Uani 1 1 d . . .
C14 C 0.3813(2) 0.3684(7) 0.2343(2) 0.0429(17) Uani 1 1 d . . .
C15 C 0.4298(2) 0.3921(7) 0.22066(19) 0.0438(17) Uani 1 1 d . . .
C16 C 0.4274(2) 0.4056(5) 0.17763(18) 0.0328(14) Uani 1 1 d . . .
C17 C 0.4669(2) 0.4293(6) 0.15044(19) 0.0358(15) Uani 1 1 d . . .
C18 C 0.4661(2) 0.3935(6) 0.10891(19) 0.0334(14) Uani 1 1 d . . .
C19 C 0.5005(2) 0.4349(7) 0.0775(2) 0.0441(17) Uani 1 1 d . . .
C20 C 0.4893(2) 0.3750(6) 0.0424(2) 0.0406(16) Uani 1 1 d . . .
C21 C 0.4528(2) 0.2076(6) -0.01870(19) 0.0378(15) Uani 1 1 d . . .
C22 C 0.4994(3) 0.1513(8) -0.0187(2) 0.062(2) Uani 1 1 d . . .
C23 C 0.5248(3) 0.1389(10) -0.0555(3) 0.086(3) Uani 1 1 d . . .
C24 C 0.5042(4) 0.1819(10) -0.0917(3) 0.084(3) Uani 1 1 d . . .
C25 C 0.4587(4) 0.2388(9) -0.0921(2) 0.068(2) Uani 1 1 d . . .
C26 C 0.4330(3) 0.2518(7) -0.0557(2) 0.0505(19) Uani 1 1 d . . .
C27 C 0.2096(2) 0.0747(6) 0.0533(2) 0.0363(15) Uani 1 1 d . . .
C28 C 0.1895(2) 0.0916(6) 0.0133(2) 0.0451(17) Uani 1 1 d . . .
C29 C 0.1492(3) 0.0262(8) -0.0014(2) 0.055(2) Uani 1 1 d . . .
C30 C 0.1284(3) -0.0569(10) 0.0235(3) 0.078(3) Uani 1 1 d . . .
C31 C 0.1462(3) -0.0723(8) 0.0630(3) 0.074(3) Uani 1 1 d . . .
C32 C 0.1874(3) -0.0074(7) 0.0788(2) 0.0506(19) Uani 1 1 d . . .
C33 C 0.2680(2) 0.3704(6) 0.23806(18) 0.0343(14) Uani 1 1 d . . .
C34 C 0.2349(3) 0.2906(8) 0.2540(2) 0.069(2) Uani 1 1 d . . .
C35 C 0.2102(4) 0.3124(10) 0.2907(3) 0.086(3) Uani 1 1 d . . .
C36 C 0.2197(3) 0.4138(9) 0.3116(2) 0.071(3) Uani 1 1 d . . .
C37 C 0.2526(3) 0.4936(8) 0.2967(2) 0.063(2) Uani 1 1 d . . .
C38 C 0.2776(3) 0.4715(7) 0.2596(2) 0.0485(18) Uani 1 1 d . . .
C39 C 0.5112(2) 0.4964(6) 0.16759(18) 0.0373(16) Uani 1 1 d . . .
C40 C 0.5037(2) 0.5959(7) 0.19057(19) 0.0443(18) Uani 1 1 d . . .
C41 C 0.5450(3) 0.6609(7) 0.2052(2) 0.058(2) Uani 1 1 d . . .
C42 C 0.5935(3) 0.6247(9) 0.1978(2) 0.066(3) Uani 1 1 d . . .
C43 C 0.6013(3) 0.5246(9) 0.1751(2) 0.062(2) Uani 1 1 d . . .
C44 C 0.5613(3) 0.4580(7) 0.1607(2) 0.0482(19) Uani 1 1 d . . .
C45 C 0.3524(2) 0.5738(6) 0.1403(2) 0.0377(15) Uani 1 1 d . . .
C46 C 0.3237(3) 0.6408(6) 0.1083(2) 0.0435(17) Uani 1 1 d . . .
C47 C 0.3415(3) 0.7499(7) 0.0980(3) 0.064(2) Uani 1 1 d . . .
C48 C 0.3164(5) 0.8171(8) 0.0699(3) 0.089(3) Uani 1 1 d . . .
C49 C 0.2721(5) 0.7801(9) 0.0522(3) 0.083(3) Uani 1 1 d . . .
C50 C 0.2519(4) 0.6737(10) 0.0621(3) 0.081(3) Uani 1 1 d . . .
C51 C 0.2790(3) 0.5992(7) 0.0909(2) 0.062(2) Uani 1 1 d . . .
C52 C 0.4083(3) 0.0165(7) 0.1680(3) 0.0526(19) Uani 1 1 d . . .
C53 C 0.4268(4) -0.0828(8) 0.1951(3) 0.085(3) Uani 1 1 d . . .
C54 C 0.5809(9) 0.1134(11) 0.1193(4) 0.253(16) Uani 1 1 d G . .
H54A H 0.5737 0.1125 0.0909 0.304 Uiso 1 1 calc R . .
C55 C 0.6309(7) 0.1079(12) 0.1339(6) 0.221(12) Uani 1 1 d G . .
H55A H 0.6572 0.1032 0.1153 0.265 Uiso 1 1 calc R . .
C56 C 0.6416(6) 0.1093(13) 0.1762(7) 0.34(2) Uani 1 1 d G . .
H56A H 0.6751 0.1056 0.1860 0.406 Uiso 1 1 calc R . .
C57 C 0.6023(10) 0.1162(12) 0.2039(4) 0.34(3) Uani 1 1 d G . .
H57A H 0.6095 0.1172 0.2323 0.408 Uiso 1 1 calc R . .
C58 C 0.5523(8) 0.1218(12) 0.1893(7) 0.44(4) Uani 1 1 d G . .
H58A H 0.5260 0.1264 0.2079 0.533 Uiso 1 1 calc R . .
C59 C 0.5415(5) 0.1204(12) 0.1470(8) 0.30(2) Uani 1 1 d G . .
H59A H 0.5081 0.1241 0.1372 0.356 Uiso 1 1 calc R . .
H5 H 0.3436 0.4121 0.1014 0.080 Uiso 1 1 d . . .
H4A H 0.3706 0.0570 -0.0290 0.080 Uiso 1 1 d . . .
H5A H 0.2791 0.0265 -0.0023 0.080 Uiso 1 1 d . . .
H9A H 0.1708 0.2342 0.1125 0.080 Uiso 1 1 d . . .
H10A H 0.1924 0.3466 0.1761 0.080 Uiso 1 1 d . . .
H14A H 0.3730 0.3553 0.2657 0.080 Uiso 1 1 d . . .
H15A H 0.4613 0.3921 0.2400 0.080 Uiso 1 1 d . . .
H19A H 0.5276 0.4971 0.0832 0.080 Uiso 1 1 d . . .
H20A H 0.5071 0.3801 0.0154 0.080 Uiso 1 1 d . . .
H22A H 0.5084 0.1200 0.0122 0.080 Uiso 1 1 d . . .
H23A H 0.5651 0.1224 -0.0581 0.080 Uiso 1 1 d . . .
H24A H 0.5335 0.1869 -0.1158 0.080 Uiso 1 1 d . . .
H25A H 0.4442 0.2829 -0.1208 0.080 Uiso 1 1 d . . .
H26A H 0.4016 0.3011 -0.0573 0.080 Uiso 1 1 d . . .
H28A H 0.2020 0.1574 -0.0005 0.080 Uiso 1 1 d . . .
H29A H 0.1301 0.0278 -0.0317 0.080 Uiso 1 1 d . . .
H30A H 0.1004 -0.1009 0.0061 0.080 Uiso 1 1 d . . .
H31A H 0.1324 -0.1223 0.0796 0.080 Uiso 1 1 d . . .
H32A H 0.2023 -0.0145 0.1078 0.080 Uiso 1 1 d . . .
H34A H 0.2234 0.2346 0.2370 0.080 Uiso 1 1 d . . .
H35A H 0.1892 0.2415 0.3058 0.080 Uiso 1 1 d . . .
H36A H 0.2107 0.4293 0.3374 0.080 Uiso 1 1 d . . .
H37A H 0.2617 0.5714 0.3166 0.080 Uiso 1 1 d . . .
H38A H 0.3074 0.5466 0.2562 0.080 Uiso 1 1 d . . .
H40A H 0.4679 0.6221 0.1943 0.080 Uiso 1 1 d . . .
H41A H 0.5337 0.7297 0.2216 0.080 Uiso 1 1 d . . .
H42A H 0.6226 0.6787 0.2115 0.080 Uiso 1 1 d . . .
H43A H 0.6314 0.4855 0.1791 0.080 Uiso 1 1 d . . .
H44A H 0.5702 0.3677 0.1442 0.080 Uiso 1 1 d . . .
H47A H 0.3775 0.7992 0.1089 0.080 Uiso 1 1 d . . .
H48A H 0.3242 0.9028 0.0618 0.080 Uiso 1 1 d . . .
H49A H 0.2506 0.8353 0.0301 0.080 Uiso 1 1 d . . .
H50A H 0.2194 0.6204 0.0524 0.080 Uiso 1 1 d . . .
H51A H 0.2686 0.5180 0.0860 0.080 Uiso 1 1 d . . .
H53A H 0.4594 -0.0674 0.1948 0.080 Uiso 1 1 d . . .
H53B H 0.4165 -0.1013 0.2198 0.080 Uiso 1 1 d . . .
H53C H 0.4160 -0.1667 0.1841 0.080 Uiso 1 1 d . . .

loop_
_atom_site_aniso_label
_atom_site_aniso_U_11
_atom_site_aniso_U_22
_atom_site_aniso_U_33
_atom_site_aniso_U_23
_atom_site_aniso_U_13
_atom_site_aniso_U_12
Cd1 0.0318(2) 0.0356(3) 0.0299(2) 0.0014(2) 0.00254(16) -0.0004(2)
O1 0.067(3) 0.039(3) 0.067(4) -0.017(3) -0.023(3) 0.006(3)
O2 0.137(6) 0.050(4) 0.053(3) -0.003(3) -0.019(3) 0.022(4)
O3 0.096(4) 0.042(3) 0.054(3) 0.006(3) -0.006(3) 0.010(3)
N1 0.028(2) 0.046(3) 0.027(2) -0.006(3) 0.003(2) -0.001(3)
N2 0.028(3) 0.045(3) 0.031(3) 0.000(3) 0.002(2) -0.003(3)
N3 0.023(3) 0.040(3) 0.030(3) -0.002(2) 0.005(2) -0.002(2)
N4 0.027(3) 0.034(3) 0.023(2) 0.002(2) 0.003(2) -0.003(2)
N5 0.030(3) 0.030(3) 0.029(3) -0.002(2) 0.009(2) 0.004(2)
C1 0.031(3) 0.038(4) 0.032(3) 0.001(3) 0.006(3) 0.002(3)
C2 0.031(3) 0.039(4) 0.026(3) -0.001(3) 0.006(2) 0.000(3)
C3 0.033(3) 0.036(4) 0.029(3) 0.000(3) 0.005(3) 0.002(3)
C4 0.044(4) 0.036(4) 0.037(4) -0.012(3) 0.006(3) -0.005(3)
C5 0.043(4) 0.034(4) 0.036(3) -0.007(3) 0.000(3) -0.010(3)
C6 0.036(3) 0.029(3) 0.025(3) 0.002(3) 0.001(3) -0.002(3)
C7 0.030(3) 0.032(3) 0.028(3) 0.002(3) 0.001(2) 0.000(3)
C8 0.027(3) 0.037(4) 0.035(3) 0.001(3) 0.004(2) -0.004(3)
C9 0.024(3) 0.053(4) 0.045(4) 0.000(3) -0.002(3) -0.001(3)
C10 0.029(3) 0.053(4) 0.048(4) -0.013(4) 0.002(3) -0.001(3)
C11 0.029(3) 0.034(4) 0.036(3) 0.003(3) 0.007(3) -0.001(3)
C12 0.033(3) 0.027(3) 0.032(3) 0.001(3) 0.009(3) -0.003(3)
C13 0.037(3) 0.033(3) 0.022(3) -0.001(3) 0.008(3) -0.002(3)
C14 0.041(4) 0.055(5) 0.033(4) -0.004(3) 0.006(3) -0.011(3)
C15 0.037(4) 0.064(5) 0.030(3) -0.002(3) -0.004(3) -0.002(3)
C16 0.031(3) 0.035(4) 0.033(3) -0.007(3) 0.001(3) -0.005(3)
C17 0.033(3) 0.041(4) 0.033(3) 0.004(3) 0.002(3) -0.002(3)
C18 0.025(3) 0.041(4) 0.035(3) 0.001(3) 0.004(3) -0.005(3)
C19 0.034(4) 0.058(5) 0.040(4) 0.001(3) 0.003(3) -0.011(3)
C20 0.028(3) 0.058(5) 0.036(4) -0.002(3) 0.007(3) -0.010(3)
C21 0.035(3) 0.043(4) 0.036(3) -0.013(3) 0.011(3) -0.008(3)
C22 0.052(5) 0.082(6) 0.054(5) -0.003(4) 0.016(4) 0.011(4)
C23 0.060(6) 0.118(9) 0.084(7) -0.016(6) 0.040(5) 0.014(6)
C24 0.097(7) 0.109(8) 0.047(5) -0.016(6) 0.039(5) -0.006(7)
C25 0.083(7) 0.089(7) 0.033(4) 0.000(4) 0.016(4) -0.005(5)
C26 0.053(5) 0.066(5) 0.032(4) -0.007(4) 0.005(3) -0.003(4)
C27 0.026(3) 0.040(4) 0.044(4) -0.008(3) 0.005(3) -0.005(3)
C28 0.036(4) 0.048(4) 0.051(4) -0.008(3) -0.006(3) 0.003(3)
C29 0.039(4) 0.073(6) 0.054(5) -0.023(4) -0.005(4) 0.006(4)
C30 0.036(4) 0.104(8) 0.094(7) -0.046(7) 0.007(5) -0.016(5)
C31 0.058(5) 0.064(6) 0.102(8) -0.011(6) 0.034(5) -0.024(5)
C32 0.039(4) 0.058(5) 0.055(5) -0.009(4) 0.012(3) -0.013(4)
C33 0.031(3) 0.044(4) 0.028(3) -0.004(3) 0.007(3) -0.011(3)
C34 0.080(6) 0.075(6) 0.054(5) -0.012(4) 0.025(4) -0.025(5)
C35 0.098(7) 0.098(8) 0.066(6) -0.005(6) 0.045(5) -0.030(6)
C36 0.067(6) 0.105(8) 0.042(4) -0.014(5) 0.024(4) 0.000(5)
C37 0.072(6) 0.076(6) 0.042(4) -0.016(4) 0.012(4) 0.006(5)
C38 0.050(4) 0.054(5) 0.041(4) -0.008(3) 0.009(3) -0.002(4)
C39 0.031(3) 0.056(4) 0.025(3) 0.005(3) 0.002(3) -0.015(3)
C40 0.038(4) 0.064(5) 0.031(3) -0.001(3) 0.001(3) -0.016(4)
C41 0.063(5) 0.072(6) 0.040(4) -0.004(4) -0.003(4) -0.025(4)
C42 0.055(5) 0.100(7) 0.042(4) 0.016(5) -0.015(4) -0.045(5)
C43 0.035(4) 0.105(7) 0.046(4) 0.010(5) -0.007(3) -0.013(4)
C44 0.036(4) 0.073(5) 0.036(4) 0.007(4) 0.006(3) -0.008(4)
C45 0.036(4) 0.037(4) 0.040(4) 0.000(3) 0.006(3) -0.004(3)
C46 0.055(4) 0.036(4) 0.039(4) -0.004(3) 0.002(3) 0.006(4)
C47 0.081(6) 0.040(5) 0.071(6) 0.011(4) 0.000(5) 0.001(4)
C48 0.131(9) 0.055(6) 0.080(7) 0.020(5) -0.016(7) 0.003(6)
C49 0.134(9) 0.057(6) 0.055(5) 0.003(5) -0.012(6) 0.043(6)
C50 0.086(7) 0.088(8) 0.067(6) -0.017(5) -0.024(5) 0.026(6)
C51 0.072(6) 0.053(5) 0.060(5) -0.014(4) -0.018(4) 0.017(4)
C52 0.050(5) 0.052(5) 0.056(5) 0.013(4) 0.000(4) 0.011(4)
C53 0.116(8) 0.065(6) 0.074(6) 0.023(5) 0.002(6) 0.013(6)
C54 0.134(15) 0.068(10) 0.56(5) -0.019(17) 0.11(2) 0.000(12)
C55 0.26(3) 0.18(2) 0.23(3) -0.046(19) 0.11(2) 0.030(19)
C56 0.43(4) 0.121(19) 0.47(6) -0.06(3) 0.25(4) 0.06(2)
C57 0.76(8) 0.083(16) 0.19(2) -0.044(14) 0.14(4) -0.15(3)
C58 0.60(8) 0.18(3) 0.57(8) -0.14(4) 0.33(6) -0.21(4)
C59 0.124(17) 0.067(12) 0.70(7) -0.01(3) 0.02(3) -0.014(11)

loop_
_atom_type_symbol
_atom_type_description
_atom_type_scat_dispersion_real
_atom_type_scat_dispersion_imag
_atom_type_scat_source
C C 0.0033 0.0016 'International Tables Vol C Tables 4.2.6.8 and 6.1.1.4'
H H 0.0000 0.0000 'International Tables Vol C Tables 4.2.6.8 and 6.1.1.4'
N N 0.0061 0.0033 'International Tables Vol C Tables 4.2.6.8 and 6.1.1.4'
O O 0.0106 0.0060 'International Tables Vol C Tables 4.2.6.8 and 6.1.1.4'
Cd Cd -0.8075 1.2024 'International Tables Vol C Tables 4.2.6.8 and 6.1.1.4'

loop_
_geom_angle_atom_site_label_1
_geom_angle_atom_site_label_2
_geom_angle_atom_site_label_3
_geom_angle
_geom_angle_site_symmetry_1
_geom_angle_site_symmetry_3
_geom_angle_publ_flag
N2 Cd1 O2 156.6(2) . . ?
N2 Cd1 O3 101.1(2) . . ?
O2 Cd1 O3 55.9(2) . . ?
N2 Cd1 N1 80.64(17) . . ?
O2 Cd1 N1 112.2(2) . . ?
O3 Cd1 N1 117.12(19) . . ?
N2 Cd1 N3 79.37(17) . . ?
O2 Cd1 N3 106.4(2) . . ?
O3 Cd1 N3 117.73(19) . . ?
N1 Cd1 N3 124.10(18) . . ?
N2 Cd1 N4 121.39(18) . . ?
O2 Cd1 N4 81.68(18) . . ?
O3 Cd1 N4 137.54(17) . . ?
N1 Cd1 N4 73.78(15) . . ?
N3 Cd1 N4 73.56(16) . . ?
N2 Cd1 C52 128.9(2) . . ?
O2 Cd1 C52 28.0(2) . . ?
O3 Cd1 C52 27.9(2) . . ?
N1 Cd1 C52 117.9(2) . . ?
N3 Cd1 C52 115.3(2) . . ?
N4 Cd1 C52 109.6(2) . . ?
C52 O2 Cd1 91.8(5) . . ?
C52 O3 Cd1 90.7(5) . . ?
C18 N1 C1 108.4(5) . . ?
C18 N1 Cd1 129.9(4) . . ?
C1 N1 Cd1 121.0(4) . . ?
C6 N2 C3 106.8(5) . . ?
C6 N2 Cd1 121.3(4) . . ?
C3 N2 Cd1 120.3(4) . . ?
C8 N3 C11 107.2(5) . . ?
C8 N3 Cd1 122.0(4) . . ?
C11 N3 Cd1 129.6(4) . . ?
C16 N4 N5 118.1(5) . . ?
C16 N4 C13 108.2(5) . . ?
N5 N4 C13 117.3(5) . . ?
C16 N4 Cd1 107.9(3) . . ?
N5 N4 Cd1 95.9(3) . . ?
C13 N4 Cd1 107.9(4) . . ?
C45 N5 N4 118.4(5) . . ?
N1 C1 C2 128.3(5) . . ?
N1 C1 C20 108.2(5) . . ?
C2 C1 C20 123.3(5) . . ?
C1 C2 C3 126.4(5) . . ?
C1 C2 C21 116.8(5) . . ?
C3 C2 C21 116.7(5) . . ?
N2 C3 C2 123.0(5) . . ?
N2 C3 C4 109.3(5) . . ?
C2 C3 C4 127.5(5) . . ?
C5 C4 C3 107.6(5) . . ?
C4 C5 C6 107.2(5) . . ?
N2 C6 C7 124.4(5) . . ?
N2 C6 C5 109.2(5) . . ?
C7 C6 C5 126.3(6) . . ?
C6 C7 C8 124.3(5) . . ?
C6 C7 C27 118.0(5) . . ?
C8 C7 C27 117.6(5) . . ?
N3 C8 C7 127.7(5) . . ?
N3 C8 C9 108.7(5) . . ?
C7 C8 C9 123.6(5) . . ?
C10 C9 C8 107.7(5) . . ?
C9 C10 C11 106.9(5) . . ?
N3 C11 C12 125.7(5) . . ?
N3 C11 C10 109.3(5) . . ?
C12 C11 C10 124.9(5) . . ?
C13 C12 C11 123.9(5) . . ?
C13 C12 C33 115.6(5) . . ?
C11 C12 C33 120.4(5) . . ?
C14 C13 C12 129.6(5) . . ?
C14 C13 N4 106.9(5) . . ?
C12 C13 N4 123.4(5) . . ?
C13 C14 C15 109.1(5) . . ?
C14 C15 C16 108.6(6) . . ?
C15 C16 N4 107.0(5) . . ?
C15 C16 C17 128.9(6) . . ?
N4 C16 C17 124.0(5) . . ?
C18 C17 C16 123.3(6) . . ?
C18 C17 C39 119.8(5) . . ?
C16 C17 C39 116.9(5) . . ?
N1 C18 C17 126.1(5) . . ?
N1 C18 C19 108.6(5) . . ?
C17 C18 C19 125.2(6) . . ?
C20 C19 C18 107.0(6) . . ?
C19 C20 C1 107.7(5) . . ?
C22 C21 C26 118.9(6) . . ?
C22 C21 C2 120.3(6) . . ?
C26 C21 C2 120.8(6) . . ?
C21 C22 C23 119.7(8) . . ?
C24 C23 C22 120.4(8) . . ?
C25 C24 C23 120.6(7) . . ?
C24 C25 C26 119.5(8) . . ?
C25 C26 C21 120.9(7) . . ?
C32 C27 C28 119.2(6) . . ?
C32 C27 C7 119.3(6) . . ?
C28 C27 C7 121.4(6) . . ?
C29 C28 C27 121.0(7) . . ?
C30 C29 C28 119.6(8) . . ?
C31 C30 C29 120.5(8) . . ?
C30 C31 C32 121.3(8) . . ?
C27 C32 C31 118.4(7) . . ?
C34 C33 C38 118.7(6) . . ?
C34 C33 C12 120.9(6) . . ?
C38 C33 C12 120.3(6) . . ?
C33 C34 C35 121.2(8) . . ?
C36 C35 C34 119.5(8) . . ?
C37 C36 C35 120.5(7) . . ?
C36 C37 C38 120.0(8) . . ?
C33 C38 C37 120.1(7) . . ?
C40 C39 C44 119.5(6) . . ?
C40 C39 C17 120.2(6) . . ?
C44 C39 C17 120.4(6) . . ?
C39 C40 C41 120.1(7) . . ?
C42 C41 C40 120.3(8) . . ?
C41 C42 C43 119.8(7) . . ?
C44 C43 C42 121.2(7) . . ?
C43 C44 C39 119.0(7) . . ?
O1 C45 N5 122.0(6) . . ?
O1 C45 C46 122.8(6) . . ?
N5 C45 C46 115.2(6) . . ?
C51 C46 C47 120.6(7) . . ?
C51 C46 C45 121.4(7) . . ?
C47 C46 C45 117.9(7) . . ?
C48 C47 C46 120.9(9) . . ?
C47 C48 C49 120.5(9) . . ?
C48 C49 C50 120.9(9) . . ?
C49 C50 C51 119.3(9) . . ?
C46 C51 C50 117.7(8) . . ?
O3 C52 O2 121.5(7) . . ?
O3 C52 C53 119.4(8) . . ?
O2 C52 C53 119.1(8) . . ?
O3 C52 Cd1 61.3(4) . . ?
O2 C52 Cd1 60.2(4) . . ?
C53 C52 Cd1 178.9(6) . . ?
C55 C54 C59 120.0 . . ?
C54 C55 C56 120.0 . . ?
C55 C56 C57 120.0 . . ?
C58 C57 C56 120.0 . . ?
C59 C58 C57 120.0 . . ?
C58 C59 C54 120.0 . . ?

loop_
_geom_bond_atom_site_label_1
_geom_bond_atom_site_label_2
_geom_bond_distance
_geom_bond_site_symmetry_2
_geom_bond_publ_flag
Cd1 N2 2.252(5) . ?
Cd1 O2 2.292(5) . ?
Cd1 O3 2.317(5) . ?
Cd1 N1 2.319(5) . ?
Cd1 N3 2.332(5) . ?
Cd1 N4 2.612(5) . ?
Cd1 C52 2.640(7) . ?
O1 C45 1.220(8) . ?
O2 C52 1.240(9) . ?
O3 C52 1.237(9) . ?
N1 C18 1.371(8) . ?
N1 C1 1.372(7) . ?
N2 C6 1.361(7) . ?
N2 C3 1.384(7) . ?
N3 C8 1.361(7) . ?
N3 C11 1.372(7) . ?
N4 C16 1.404(7) . ?
N4 N5 1.411(6) . ?
N4 C13 1.419(7) . ?
N5 C45 1.364(8) . ?
C1 C2 1.389(8) . ?
C1 C20 1.459(8) . ?
C2 C3 1.412(8) . ?
C2 C21 1.513(7) . ?
C3 C4 1.430(8) . ?
C4 C5 1.344(8) . ?
C5 C6 1.452(8) . ?
C6 C7 1.408(8) . ?
C7 C8 1.420(8) . ?
C7 C27 1.501(8) . ?
C8 C9 1.451(8) . ?
C9 C10 1.339(9) . ?
C10 C11 1.440(8) . ?
C11 C12 1.412(8) . ?
C12 C13 1.406(8) . ?
C12 C33 1.494(8) . ?
C13 C14 1.385(9) . ?
C14 C15 1.389(9) . ?
C15 C16 1.399(8) . ?
C16 C17 1.406(8) . ?
C17 C18 1.403(8) . ?
C17 C39 1.492(8) . ?
C18 C19 1.459(8) . ?
C19 C20 1.352(9) . ?
C21 C22 1.384(10) . ?
C21 C26 1.388(9) . ?
C22 C23 1.389(11) . ?
C23 C24 1.366(14) . ?
C24 C25 1.366(13) . ?
C25 C26 1.381(9) . ?
C27 C32 1.389(9) . ?
C27 C28 1.397(9) . ?
C28 C29 1.371(10) . ?
C29 C30 1.370(13) . ?
C30 C31 1.359(13) . ?
C31 C32 1.399(11) . ?
C33 C34 1.371(9) . ?
C33 C38 1.371(9) . ?
C34 C35 1.391(10) . ?
C35 C36 1.361(12) . ?
C36 C37 1.357(12) . ?
C37 C38 1.403(9) . ?
C39 C40 1.375(9) . ?
C39 C44 1.414(9) . ?
C40 C41 1.390(10) . ?
C41 C42 1.371(12) . ?
C42 C43 1.377(12) . ?
C43 C44 1.373(10) . ?
C45 C46 1.478(9) . ?
C46 C51 1.375(10) . ?
C46 C47 1.376(10) . ?
C47 C48 1.351(12) . ?
C48 C49 1.354(14) . ?
C49 C50 1.369(14) . ?
C50 C51 1.437(12) . ?
C52 C53 1.507(11) . ?
C54 C55 1.3900 . ?
C54 C59 1.3900 . ?
C55 C56 1.3900 . ?
C56 C57 1.3900 . ?
C57 C58 1.3900 . ?
C58 C59 1.3900 . ?
